data_4326348
loop_
_publ_author_name
'Hana Va\<nk\'atov\'a'
'Lies Broeckaert'
'Frank De Proft'
'Roman Olejn\'ik'
'Jan Turek'
'Zde\<nka Pad\<elkov\'a'
'Ale\<s R\%u\<zi\<cka'

_publ_section_title
;
 Tetrylenes Chelated by Hybrid Amido-Amino Ligand: Derivatives of
 2-[(N,N-Dimethylamino)methyl]aniline
;
_journal_name_full 'Inorganic Chemistry'
_journal_page_first 9454
_journal_page_last 9464
_journal_paper_doi 10.1021/ic2011056
_journal_volume 50
_journal_year 2011
_chemical_formula_moiety 'C24 H42 Ge N4 Si2'
_chemical_formula_sum 'C24 H42 Ge N4 Si2'
_chemical_formula_weight 515.39
_chemical_name_systematic
; 
 ? 
;
_space_group_IT_number 2
_symmetry_cell_setting triclinic
_symmetry_space_group_name_Hall '-P 1'
_symmetry_space_group_name_H-M 'P -1'
_atom_sites_solution_hydrogens geom
_atom_sites_solution_primary direct
_atom_sites_solution_secondary difmap
_audit_creation_method SHELXL-97
_cell_angle_alpha 77.456(5)
_cell_angle_beta 86.819(6)
_cell_angle_gamma 66.805(6)
_cell_formula_units_Z 2
_cell_length_a 9.8378(9)
_cell_length_b 10.6822(8)
_cell_length_c 14.9001(8)
_cell_measurement_reflns_used 26481
_cell_measurement_temperature 150(1)
_cell_measurement_theta_max 27.5
_cell_measurement_theta_min 1
_cell_volume 1404.1(2)
_computing_cell_refinement 'COLLECT and DENZO'
_computing_data_collection 'COLLECT (Hooft, 1998) and DENZO (Otwinowski & Minor, 1997)'
_computing_data_reduction 'COLLECT and DENZO'
_computing_molecular_graphics 'PLATON (Spek, 2003)'
_computing_publication_material 'SHELXL-97 (Sheldrick, 1997)'
_computing_structure_refinement 'SHELXL-97 (Sheldrick, 1997)'
_computing_structure_solution 'SIR92 (Altomare et al., 1994)'
_diffrn_ambient_temperature 150(1)
_diffrn_detector_area_resol_mean 9.091
_diffrn_measured_fraction_theta_full 0.989
_diffrn_measured_fraction_theta_max 0.989
_diffrn_measurement_device_type 'Bruker Nonius KappaCCD area detector'
_diffrn_measurement_method '\f and \w scans to fill the Ewald sphere'
_diffrn_radiation_monochromator graphite
_diffrn_radiation_source 'fine-focus sealed tube'
_diffrn_radiation_type MoK\a
_diffrn_radiation_wavelength 0.71073
_diffrn_reflns_av_R_equivalents 0.0673
_diffrn_reflns_av_sigmaI/netI 0.0427
_diffrn_reflns_limit_h_max 12
_diffrn_reflns_limit_h_min -12
_diffrn_reflns_limit_k_max 13
_diffrn_reflns_limit_k_min -13
_diffrn_reflns_limit_l_max 19
_diffrn_reflns_limit_l_min -19
_diffrn_reflns_number 26410
_diffrn_reflns_theta_full 27.50
_diffrn_reflns_theta_max 27.50
_diffrn_reflns_theta_min 2.12
_diffrn_standards_number 0
_exptl_absorpt_coefficient_mu 1.194
_exptl_absorpt_correction_T_max 0.830
_exptl_absorpt_correction_T_min 0.679
_exptl_absorpt_correction_type integration
_exptl_absorpt_process_details
;
gaussian integration (Coppens, 1970)
;
_exptl_crystal_colour colourless
_exptl_crystal_density_diffrn 1.219
_exptl_crystal_description block
_exptl_crystal_F_000 548
_exptl_crystal_size_max 0.47
_exptl_crystal_size_mid 0.23
_exptl_crystal_size_min 0.23
_refine_diff_density_max 0.478
_refine_diff_density_min -0.472
_refine_diff_density_rms 0.070
_refine_ls_extinction_method none
_refine_ls_goodness_of_fit_ref 1.091
_refine_ls_hydrogen_treatment constr
_refine_ls_matrix_type full
_refine_ls_number_parameters 280
_refine_ls_number_reflns 6379
_refine_ls_number_restraints 0
_refine_ls_restrained_S_all 1.091
_refine_ls_R_factor_all 0.0543
_refine_ls_R_factor_gt 0.0373
_refine_ls_shift/su_max 0.001
_refine_ls_shift/su_mean 0.000
_refine_ls_structure_factor_coef Fsqd
_refine_ls_weighting_details 'calc w=1/[\s^2^(Fo^2^)+(0.0356P)^2^+1.2220P] where P=(Fo^2^+2Fc^2^)/3'
_refine_ls_weighting_scheme calc
_refine_ls_wR_factor_gt 0.0844
_refine_ls_wR_factor_ref 0.0966
_reflns_number_gt 5284
_reflns_number_total 6379
_reflns_threshold_expression >2sigma(I)
_cod_data_source_file ic2011056_si_001_05.cif
_cod_data_source_block 8b
_cod_database_code 4326348

loop_
_symmetry_equiv_pos_as_xyz
'x, y, z'
'-x, -y, -z'

loop_
_atom_site_label
_atom_site_type_symbol
_atom_site_fract_x
_atom_site_fract_y
_atom_site_fract_z
_atom_site_U_iso_or_equiv
_atom_site_adp_type
_atom_site_occupancy
_atom_site_symmetry_multiplicity
_atom_site_calc_flag
_atom_site_refinement_flags
Ge1 Ge 0.55699(3) 0.18002(3) 0.320316(16) 0.02274(8) Uani 1 1 d .
Si1 Si 0.29034(8) 0.34768(7) 0.43497(4) 0.02806(15) Uani 1 1 d .
Si2 Si 0.65601(7) -0.01387(7) 0.17546(5) 0.02598(15) Uani 1 1 d .
N3 N 0.5207(2) 0.1265(2) 0.21243(13) 0.0223(4) Uani 1 1 d .
N1 N 0.3710(2) 0.3290(2) 0.32968(13) 0.0232(4) Uani 1 1 d .
N4 N 0.1690(2) -0.0102(2) 0.31291(15) 0.0329(5) Uani 1 1 d .
C1 C 0.3104(3) 0.4431(2) 0.25409(15) 0.0241(5) Uani 1 1 d .
C14 C 0.2612(3) 0.1483(2) 0.20396(16) 0.0242(5) Uani 1 1 d .
N2 N 0.6526(2) 0.3391(2) 0.24996(14) 0.0288(4) Uani 1 1 d .
C13 C 0.3792(3) 0.1823(2) 0.16515(15) 0.0228(4) Uani 1 1 d .
C22 C 0.5984(3) -0.1630(3) 0.18522(19) 0.0360(6) Uani 1 1 d .
H22A H 0.5951 -0.2039 0.2490 0.043 Uiso 1 1 d R
H22B H 0.6686 -0.2316 0.1553 0.043 Uiso 1 1 d R
H22C H 0.5022 -0.1305 0.1564 0.043 Uiso 1 1 d R
C19 C 0.2749(3) 0.0570(3) 0.29883(16) 0.0277(5) Uani 1 1 d .
H19A H 0.3745 -0.0142 0.3085 0.033 Uiso 1 1 d R
H19B H 0.2598 0.1135 0.3443 0.033 Uiso 1 1 d R
C6 C 0.1653(3) 0.4871(3) 0.22075(16) 0.0278(5) Uani 1 1 d .
H6 H 0.1066 0.4401 0.2481 0.033 Uiso 1 1 d R
C2 C 0.3964(3) 0.5166(2) 0.21235(17) 0.0282(5) Uani 1 1 d .
C5 C 0.1081(3) 0.5998(3) 0.14749(18) 0.0345(6) Uani 1 1 d .
H5 H 0.0108 0.6289 0.1269 0.041 Uiso 1 1 d R
C16 C 0.1059(3) 0.2949(3) 0.06961(18) 0.0355(6) Uani 1 1 d .
H16 H 0.0141 0.3338 0.0389 0.043 Uiso 1 1 d R
C8 C 0.7858(3) 0.3058(3) 0.3065(2) 0.0388(6) Uani 1 1 d .
H8A H 0.8556 0.2136 0.3044 0.047 Uiso 1 1 d R
H8B H 0.7585 0.3105 0.3689 0.047 Uiso 1 1 d R
H8C H 0.8297 0.3718 0.2829 0.047 Uiso 1 1 d R
C23 C 0.8287(3) -0.0764(3) 0.2472(2) 0.0443(7) Uani 1 1 d .
H23A H 0.8665 -0.0044 0.2379 0.053 Uiso 1 1 d R
H23B H 0.9011 -0.1578 0.2298 0.053 Uiso 1 1 d R
H23C H 0.8074 -0.0990 0.3109 0.053 Uiso 1 1 d R
C3 C 0.3379(3) 0.6272(3) 0.13720(19) 0.0370(6) Uani 1 1 d .
H3 H 0.3963 0.6736 0.1082 0.044 Uiso 1 1 d R
C15 C 0.1272(3) 0.2050(3) 0.15476(17) 0.0302(5) Uani 1 1 d .
H15 H 0.0493 0.1816 0.1795 0.036 Uiso 1 1 d R
C20 C 0.1508(4) -0.0575(4) 0.4099(2) 0.0514(8) Uani 1 1 d .
H20A H 0.0823 -0.1025 0.4168 0.062 Uiso 1 1 d R
H20B H 0.1134 0.0208 0.4391 0.062 Uiso 1 1 d R
H20C H 0.2446 -0.1224 0.4382 0.062 Uiso 1 1 d R
C9 C 0.6941(3) 0.3334(3) 0.15392(18) 0.0343(6) Uani 1 1 d .
H9A H 0.7415 0.3968 0.1315 0.041 Uiso 1 1 d R
H9B H 0.6068 0.3591 0.1166 0.041 Uiso 1 1 d R
H9C H 0.7608 0.2403 0.1511 0.041 Uiso 1 1 d R
C18 C 0.3569(3) 0.2714(3) 0.07841(16) 0.0282(5) Uani 1 1 d .
H18 H 0.4343 0.2941 0.0520 0.034 Uiso 1 1 d R
C17 C 0.2220(3) 0.3267(3) 0.03154(17) 0.0339(6) Uani 1 1 d .
H17 H 0.2096 0.3852 -0.0262 0.041 Uiso 1 1 d R
C24 C 0.6999(4) 0.0303(3) 0.0519(2) 0.0456(7) Uani 1 1 d .
H24A H 0.6134 0.0558 0.0140 0.055 Uiso 1 1 d R
H24B H 0.7780 -0.0493 0.0361 0.055 Uiso 1 1 d R
H24C H 0.7309 0.1069 0.0422 0.055 Uiso 1 1 d R
C7 C 0.5447(3) 0.4810(3) 0.25471(19) 0.0326(5) Uani 1 1 d .
H7A H 0.5327 0.4881 0.3187 0.039 Uiso 1 1 d R
H7B H 0.5842 0.5486 0.2238 0.039 Uiso 1 1 d R
C10 C 0.2844(4) 0.5108(4) 0.4634(3) 0.0571(9) Uani 1 1 d .
H10A H 0.3833 0.5067 0.4666 0.068 Uiso 1 1 d R
H10B H 0.2394 0.5205 0.5217 0.068 Uiso 1 1 d R
H10C H 0.2275 0.5893 0.4166 0.068 Uiso 1 1 d R
C21 C 0.2164(3) -0.1269(3) 0.2669(2) 0.0394(6) Uani 1 1 d .
H21A H 0.3116 -0.1941 0.2916 0.047 Uiso 1 1 d R
H21B H 0.2229 -0.0937 0.2022 0.047 Uiso 1 1 d R
H21C H 0.1459 -0.1696 0.2765 0.047 Uiso 1 1 d R
C11 C 0.3984(5) 0.1957(4) 0.5247(2) 0.0788(14) Uani 1 1 d .
H11A H 0.3915 0.1135 0.5130 0.095 Uiso 1 1 d R
H11B H 0.3597 0.2099 0.5839 0.095 Uiso 1 1 d R
H11C H 0.5001 0.1847 0.5237 0.095 Uiso 1 1 d R
C12 C 0.0958(3) 0.3576(4) 0.4385(2) 0.0487(8) Uani 1 1 d .
H12A H 0.0313 0.4468 0.4041 0.058 Uiso 1 1 d R
H12B H 0.0658 0.3459 0.5011 0.058 Uiso 1 1 d R
H12C H 0.0905 0.2853 0.4120 0.058 Uiso 1 1 d R
C4 C 0.1940(3) 0.6692(3) 0.10518(19) 0.0404(6) Uani 1 1 d .
H4 H 0.1561 0.7435 0.0552 0.048 Uiso 1 1 d R

loop_
_atom_site_aniso_label
_atom_site_aniso_U_11
_atom_site_aniso_U_22
_atom_site_aniso_U_33
_atom_site_aniso_U_23
_atom_site_aniso_U_13
_atom_site_aniso_U_12
Ge1 0.02169(13) 0.02391(13) 0.02194(13) -0.00761(9) -0.00022(9) -0.00668(10)
Si1 0.0290(3) 0.0308(4) 0.0226(3) -0.0093(3) 0.0048(3) -0.0084(3)
Si2 0.0259(3) 0.0253(3) 0.0296(3) -0.0121(3) 0.0071(3) -0.0106(3)
N3 0.0225(9) 0.0235(9) 0.0228(9) -0.0095(8) 0.0026(7) -0.0089(8)
N1 0.0227(9) 0.0236(10) 0.0223(9) -0.0066(8) 0.0003(7) -0.0070(8)
N4 0.0310(11) 0.0343(12) 0.0371(12) -0.0096(9) 0.0096(9) -0.0167(10)
C1 0.0279(12) 0.0217(11) 0.0220(11) -0.0096(9) 0.0022(9) -0.0066(9)
C14 0.0263(11) 0.0240(11) 0.0245(11) -0.0108(9) 0.0019(9) -0.0095(10)
N2 0.0282(11) 0.0318(11) 0.0327(11) -0.0140(9) 0.0044(8) -0.0151(9)
C13 0.0248(11) 0.0226(11) 0.0216(11) -0.0084(9) -0.0002(9) -0.0078(9)
C22 0.0435(15) 0.0313(13) 0.0410(15) -0.0178(12) 0.0130(12) -0.0189(12)
C19 0.0326(13) 0.0304(12) 0.0256(12) -0.0093(10) 0.0049(10) -0.0170(11)
C6 0.0298(12) 0.0266(12) 0.0261(12) -0.0098(9) -0.0004(9) -0.0079(10)
C2 0.0352(13) 0.0229(11) 0.0283(12) -0.0098(9) 0.0035(10) -0.0113(10)
C5 0.0357(14) 0.0308(13) 0.0300(13) -0.0099(10) -0.0080(11) -0.0025(11)
C16 0.0316(13) 0.0392(14) 0.0316(13) -0.0121(11) -0.0067(10) -0.0061(12)
C8 0.0308(14) 0.0450(16) 0.0495(16) -0.0195(13) 0.0004(12) -0.0193(13)
C23 0.0261(13) 0.0383(15) 0.067(2) -0.0259(14) -0.0026(13) -0.0035(12)
C3 0.0488(16) 0.0291(13) 0.0340(14) -0.0061(11) 0.0055(12) -0.0170(13)
C15 0.0244(12) 0.0348(13) 0.0347(13) -0.0136(11) 0.0007(10) -0.0119(11)
C20 0.062(2) 0.0552(19) 0.0472(18) -0.0089(15) 0.0208(15) -0.0364(18)
C9 0.0357(14) 0.0382(14) 0.0362(14) -0.0131(11) 0.0121(11) -0.0206(12)
C18 0.0366(13) 0.0272(12) 0.0232(11) -0.0071(9) 0.0044(10) -0.0145(11)
C17 0.0451(15) 0.0312(13) 0.0206(12) -0.0056(10) -0.0039(10) -0.0092(12)
C24 0.0571(19) 0.0438(16) 0.0414(16) -0.0202(13) 0.0232(14) -0.0224(15)
C7 0.0367(14) 0.0289(13) 0.0397(14) -0.0136(11) 0.0046(11) -0.0178(11)
C10 0.060(2) 0.077(2) 0.064(2) -0.0517(19) 0.0291(17) -0.043(2)
C21 0.0349(14) 0.0360(14) 0.0559(18) -0.0161(13) 0.0047(12) -0.0199(12)
C11 0.074(3) 0.081(3) 0.0290(16) 0.0068(17) 0.0111(16) 0.014(2)
C12 0.0448(17) 0.062(2) 0.0558(19) -0.0355(16) 0.0258(14) -0.0291(16)
C4 0.0544(18) 0.0277(13) 0.0319(14) -0.0019(11) -0.0055(12) -0.0101(13)

loop_
_atom_type_symbol
_atom_type_description
_atom_type_scat_dispersion_real
_atom_type_scat_dispersion_imag
_atom_type_scat_source
C C 0.0033 0.0016 'International Tables Vol C Tables 4.2.6.8 and 6.1.1.4'
H H 0.0000 0.0000 'International Tables Vol C Tables 4.2.6.8 and 6.1.1.4'
N N 0.0061 0.0033 'International Tables Vol C Tables 4.2.6.8 and 6.1.1.4'
Si Si 0.0817 0.0704 'International Tables Vol C Tables 4.2.6.8 and 6.1.1.4'
Ge Ge 0.1547 1.8001 'International Tables Vol C Tables 4.2.6.8 and 6.1.1.4'

loop_
_exptl_crystal_face_index_h
_exptl_crystal_face_index_k
_exptl_crystal_face_index_l
_exptl_crystal_face_perp_dist
0 0 -1 0.053
0 0 1 0.113
0 -1 0 0.206
0 1 0 0.164
1 0 0 0.111
-1 0 0 0.096
-1 -1 0 0.140
1 1 0 0.202

loop_
_geom_angle_atom_site_label_1
_geom_angle_atom_site_label_2
_geom_angle_atom_site_label_3
_geom_angle
N3 Ge1 N1 101.08(8)
N3 Ge1 N2 97.86(8)
N1 Ge1 N2 89.95(8)
N1 Si1 C11 109.33(13)
N1 Si1 C10 109.93(13)
C11 Si1 C10 110.1(2)
N1 Si1 C12 113.77(12)
C11 Si1 C12 106.72(19)
C10 Si1 C12 106.90(15)
N3 Si2 C23 109.42(11)
N3 Si2 C22 112.16(11)
C23 Si2 C22 107.95(14)
N3 Si2 C24 112.93(12)
C23 Si2 C24 108.73(15)
C22 Si2 C24 105.43(13)
C13 N3 Si2 115.49(15)
C13 N3 Ge1 123.98(14)
Si2 N3 Ge1 119.95(10)
C1 N1 Si1 116.91(15)
C1 N1 Ge1 120.45(15)
Si1 N1 Ge1 121.39(11)
C20 N4 C21 110.0(2)
C20 N4 C19 111.4(2)
C21 N4 C19 110.3(2)
C6 C1 C2 118.5(2)
C6 C1 N1 121.9(2)
C2 C1 N1 119.6(2)
C15 C14 C13 118.7(2)
C15 C14 C19 119.5(2)
C13 C14 C19 121.8(2)
C9 N2 C8 109.4(2)
C9 N2 C7 109.9(2)
C8 N2 C7 108.9(2)
C9 N2 Ge1 114.84(15)
C8 N2 Ge1 104.59(16)
C7 N2 Ge1 108.91(15)
C18 C13 C14 118.7(2)
C18 C13 N3 120.0(2)
C14 C13 N3 121.3(2)
Si2 C22 H22A 109.5
Si2 C22 H22B 109.3
H22A C22 H22B 109.5
Si2 C22 H22C 109.6
H22A C22 H22C 109.5
H22B C22 H22C 109.5
N4 C19 C14 113.2(2)
N4 C19 H19A 109.1
C14 C19 H19A 108.8
N4 C19 H19B 108.9
C14 C19 H19B 108.9
H19A C19 H19B 107.8
C5 C6 C1 120.8(2)
C5 C6 H6 119.7
C1 C6 H6 119.5
C3 C2 C1 119.7(2)
C3 C2 C7 121.4(2)
C1 C2 C7 118.7(2)
C4 C5 C6 120.6(3)
C4 C5 H5 119.8
C6 C5 H5 119.7
C17 C16 C15 119.1(2)
C17 C16 H16 120.6
C15 C16 H16 120.4
N2 C8 H8A 109.5
N2 C8 H8B 109.4
H8A C8 H8B 109.5
N2 C8 H8C 109.6
H8A C8 H8C 109.5
H8B C8 H8C 109.5
Si2 C23 H23A 109.4
Si2 C23 H23B 109.5
H23A C23 H23B 109.5
Si2 C23 H23C 109.5
H23A C23 H23C 109.5
H23B C23 H23C 109.5
C4 C3 C2 120.9(3)
C4 C3 H3 119.6
C2 C3 H3 119.6
C16 C15 C14 122.0(2)
C16 C15 H15 118.9
C14 C15 H15 119.1
N4 C20 H20A 109.4
N4 C20 H20B 109.5
H20A C20 H20B 109.5
N4 C20 H20C 109.5
H20A C20 H20C 109.5
H20B C20 H20C 109.5
N2 C9 H9A 109.6
N2 C9 H9B 109.5
H9A C9 H9B 109.5
N2 C9 H9C 109.4
H9A C9 H9C 109.5
H9B C9 H9C 109.5
C17 C18 C13 121.2(2)
C17 C18 H18 119.4
C13 C18 H18 119.4
C16 C17 C18 120.3(2)
C16 C17 H17 119.8
C18 C17 H17 119.9
Si2 C24 H24A 109.4
Si2 C24 H24B 109.3
H24A C24 H24B 109.5
Si2 C24 H24C 109.7
H24A C24 H24C 109.5
H24B C24 H24C 109.5
N2 C7 C2 113.4(2)
N2 C7 H7A 108.8
C2 C7 H7A 108.8
N2 C7 H7B 109.0
C2 C7 H7B 109.0
H7A C7 H7B 107.7
Si1 C10 H10A 109.4
Si1 C10 H10B 109.4
H10A C10 H10B 109.5
Si1 C10 H10C 109.6
H10A C10 H10C 109.5
H10B C10 H10C 109.5
N4 C21 H21A 109.6
N4 C21 H21B 109.4
H21A C21 H21B 109.5
N4 C21 H21C 109.4
H21A C21 H21C 109.5
H21B C21 H21C 109.5
Si1 C11 H11A 109.4
Si1 C11 H11B 109.6
H11A C11 H11B 109.5
Si1 C11 H11C 109.5
H11A C11 H11C 109.5
H11B C11 H11C 109.5
Si1 C12 H12A 109.3
Si1 C12 H12B 109.6
H12A C12 H12B 109.5
Si1 C12 H12C 109.5
H12A C12 H12C 109.5
H12B C12 H12C 109.5
C5 C4 C3 119.5(2)
C5 C4 H4 120.4
C3 C4 H4 120.1

loop_
_geom_bond_atom_site_label_1
_geom_bond_atom_site_label_2
_geom_bond_distance
Ge1 N3 1.9137(18)
Ge1 N1 1.9166(19)
Ge1 N2 2.290(2)
Si1 N1 1.733(2)
Si1 C11 1.846(3)
Si1 C10 1.859(3)
Si1 C12 1.873(3)
Si2 N3 1.740(2)
Si2 C23 1.864(3)
Si2 C22 1.866(3)
Si2 C24 1.868(3)
N3 C13 1.436(3)
N1 C1 1.420(3)
N4 C20 1.450(4)
N4 C21 1.455(3)
N4 C19 1.465(3)
C1 C6 1.398(3)
C1 C2 1.404(3)
C14 C15 1.389(3)
C14 C13 1.407(3)
C14 C19 1.512(3)
N2 C9 1.473(3)
N2 C8 1.476(3)
N2 C7 1.484(3)
C13 C18 1.399(3)
C22 H22A 0.9600
C22 H22B 0.9599
C22 H22C 0.9601
C19 H19A 0.9700
C19 H19B 0.9700
C6 C5 1.386(4)
C6 H6 0.9300
C2 C3 1.394(4)
C2 C7 1.494(4)
C5 C4 1.376(4)
C5 H5 0.9301
C16 C17 1.375(4)
C16 C15 1.385(4)
C16 H16 0.9301
C8 H8A 0.9600
C8 H8B 0.9600
C8 H8C 0.9601
C23 H23A 0.9599
C23 H23B 0.9600
C23 H23C 0.9600
C3 C4 1.384(4)
C3 H3 0.9300
C15 H15 0.9300
C20 H20A 0.9600
C20 H20B 0.9601
C20 H20C 0.9600
C9 H9A 0.9600
C9 H9B 0.9600
C9 H9C 0.9600
C18 C17 1.380(4)
C18 H18 0.9300
C17 H17 0.9301
C24 H24A 0.9600
C24 H24B 0.9600
C24 H24C 0.9600
C7 H7A 0.9700
C7 H7B 0.9700
C10 H10A 0.9600
C10 H10B 0.9600
C10 H10C 0.9600
C21 H21A 0.9600
C21 H21B 0.9601
C21 H21C 0.9599
C11 H11A 0.9600
C11 H11B 0.9599
C11 H11C 0.9600
C12 H12A 0.9600
C12 H12B 0.9599
C12 H12C 0.9600
C4 H4 0.9300
